data_7043635
loop_
_publ_author_name
'Song, Li-Cheng'
'Han, Xiao-Feng'
'Chen, Wei'
'Li, Jia-Peng'
'Wang, Xu-Yong'

_publ_section_title
;
 Dithiolato- and halogenido-bridged nickel-iron complexes related to the
 active site of [NiFe]-H2ases: preparation, structures, and
 electrocatalytic H2 production
;
_journal_name_full 'Dalton Trans.'
_journal_paper_doi 10.1039/C7DT02203D
_journal_year 2017
_chemical_formula_moiety 'C28 H27 I2 N Ni O2 P2'
_chemical_formula_sum 'C28 H27 I2 N Ni O2 P2'
_chemical_formula_weight 783.95
_chemical_name_systematic
;
 ? 
;
_space_group_crystal_system monoclinic
_space_group_IT_number 14
_space_group_name_Hall '-P 2yn'
_space_group_name_H-M_alt 'P 1 21/n 1'
_symmetry_space_group_name_Hall '-P 2yn'
_symmetry_space_group_name_H-M 'P 1 21/n 1'
_atom_sites_solution_hydrogens geom
_atom_sites_solution_primary direct
_audit_creation_date 2017-07-06
_audit_creation_method
;
Olex2 1.2
(compiled 2017.03.28 svn.r3405 for OlexSys, GUI svn.r5337)
;
_audit_update_record
;
2017-07-06 deposited with the CCDC.
2017-07-14 downloaded from the CCDC.
;
_cell_angle_alpha 90
_cell_angle_beta 94.933(6)
_cell_angle_gamma 90
_cell_formula_units_Z 4
_cell_length_a 8.8111(17)
_cell_length_b 21.390(4)
_cell_length_c 15.110(3)
_cell_measurement_reflns_used 10592
_cell_measurement_temperature 113(2)
_cell_measurement_theta_max 27.9
_cell_measurement_theta_min 1.7
_cell_volume 2837.2(9)
_computing_cell_refinement CrystalClear
_computing_data_collection CrystalClear
_computing_data_reduction CrystalClear
_computing_molecular_graphics 'Olex2 (Dolomanov et al., 2009)'
_computing_publication_material 'Olex2 (Dolomanov et al., 2009)'
_computing_structure_refinement 'ShelXL (Sheldrick, 2015)'
_computing_structure_solution 'ShelXS (Sheldrick, 2008)'
_diffrn_ambient_temperature 113.15
_diffrn_detector_area_resol_mean 14.22
_diffrn_measured_fraction_theta_full 1.000
_diffrn_measured_fraction_theta_max 0.999
_diffrn_measurement_device_type 'Rigaku Saturn 724 CCD'
_diffrn_measurement_method '\w scans'
_diffrn_radiation_monochromator confocal
_diffrn_radiation_type MoK\a
_diffrn_radiation_wavelength 0.71073
_diffrn_reflns_av_R_equivalents 0.0572
_diffrn_reflns_av_unetI/netI 0.0539
_diffrn_reflns_Laue_measured_fraction_full 1.000
_diffrn_reflns_Laue_measured_fraction_max 0.999
_diffrn_reflns_limit_h_max 11
_diffrn_reflns_limit_h_min -11
_diffrn_reflns_limit_k_max 28
_diffrn_reflns_limit_k_min -28
_diffrn_reflns_limit_l_max 19
_diffrn_reflns_limit_l_min -19
_diffrn_reflns_number 36184
_diffrn_reflns_point_group_measured_fraction_full 1.000
_diffrn_reflns_point_group_measured_fraction_max 0.999
_diffrn_reflns_theta_full 25.242
_diffrn_reflns_theta_max 27.875
_diffrn_reflns_theta_min 1.654
_exptl_absorpt_coefficient_mu 2.999
_exptl_absorpt_correction_T_max 0.6143
_exptl_absorpt_correction_T_min 0.4665
_exptl_absorpt_correction_type multi-scan
_exptl_absorpt_process_details CrystalClear
_exptl_crystal_colour Colorless
_exptl_crystal_density_diffrn 1.835
_exptl_crystal_density_method "'not measured'"
_exptl_crystal_description Prism
_exptl_crystal_F_000 1528
_exptl_crystal_size_max 0.3
_exptl_crystal_size_mid 0.2
_exptl_crystal_size_min 0.18
_refine_diff_density_max 0.833
_refine_diff_density_min -0.828
_refine_diff_density_rms 0.119
_refine_ls_extinction_method none
_refine_ls_goodness_of_fit_ref 0.923
_refine_ls_hydrogen_treatment constr
_refine_ls_matrix_type full
_refine_ls_number_parameters 326
_refine_ls_number_reflns 6767
_refine_ls_number_restraints 0
_refine_ls_restrained_S_all 0.923
_refine_ls_R_factor_all 0.0280
_refine_ls_R_factor_gt 0.0225
_refine_ls_shift/su_max 0.001
_refine_ls_shift/su_mean 0.000
_refine_ls_structure_factor_coef Fsqd
_refine_ls_weighting_details 'w=1/[\s^2^(Fo^2^)+(0.0123P)^2^] where P=(Fo^2^+2Fc^2^)/3'
_refine_ls_weighting_scheme calc
_refine_ls_wR_factor_gt 0.0497
_refine_ls_wR_factor_ref 0.0507
_reflns_Friedel_coverage 0.000
_reflns_number_gt 5383
_reflns_number_total 6767
_reflns_threshold_expression 'I > 2\s(I)'
_cod_data_source_file c7dt02203d2.cif
_cod_data_source_block m130220d1
_cod_original_cell_volume 2837.2(10)
_cod_database_code 7043635
_shelx_shelxl_version_number 2014/8
_shelx_space_group_comment
;
The symmetry employed for this shelxl refinement is uniquely defined
by the following loop, which should always be used as a source of
symmetry information in preference to the above space-group names.
They are only intended as comments.
;
_shelx_estimated_absorpt_t_max 0.614
_shelx_estimated_absorpt_t_min 0.466
_olex2_refinement_description
;
1. Fixed Uiso
 At 1.2 times of:
  All C(H) groups, All C(H,H) groups
 At 1.5 times of:
  All C(H,H,H) groups
2.a Secondary CH2 refined with riding coordinates:
 C25(H25A,H25B), C27(H27A,H27B)
2.b Aromatic/amide H refined with riding coordinates:
 C2(H2), C3(H3), C4(H4), C5(H5), C6(H6), C8(H8), C9(H9), C10(H10), C11(H11),
 C12(H12), C14(H14), C15(H15), C16(H16), C17(H17), C18(H18), C20(H20), C21(H21),
  C22(H22), C23(H23), C24(H24)
2.c Idealised Me refined as rotating group:
 C28(H28A,H28B,H28C)
;
_olex2_submission_special_instructions 'No special instructions were received'

loop_
_space_group_symop_operation_xyz
'x, y, z'
'-x+1/2, y+1/2, -z+1/2'
'-x, -y, -z'
'x-1/2, -y-1/2, z-1/2'

loop_
_atom_site_label
_atom_site_type_symbol
_atom_site_fract_x
_atom_site_fract_y
_atom_site_fract_z
_atom_site_U_iso_or_equiv
_atom_site_adp_type
_atom_site_occupancy
_atom_site_site_symmetry_order
_atom_site_calc_flag
_atom_site_refinement_flags_posn
I1 I 0.73644(2) 0.13739(2) 0.43783(2) 0.01785(5) Uani 1 1 d .
I2 I 0.89752(2) 0.30486(2) 0.43633(2) 0.02089(5) Uani 1 1 d .
Ni1 Ni 0.88557(4) 0.20743(2) 0.34349(2) 0.01190(8) Uani 1 1 d .
P1 P 0.92496(7) 0.13380(3) 0.25269(4) 0.01206(14) Uani 1 1 d .
P2 P 0.99808(7) 0.24936(3) 0.23937(4) 0.01174(14) Uani 1 1 d .
O1 O 1.0879(2) 0.06956(9) 0.04257(15) 0.0393(6) Uani 1 1 d .
O2 O 0.8843(2) 0.13004(8) 0.00238(12) 0.0239(5) Uani 1 1 d .
N1 N 0.9975(2) 0.18265(9) 0.17833(13) 0.0118(4) Uani 1 1 d .
C1 C 1.0662(3) 0.07822(11) 0.29521(16) 0.0134(5) Uani 1 1 d .
C2 C 1.2218(3) 0.09086(12) 0.29202(17) 0.0172(6) Uani 1 1 d .
H2 H 1.2532 0.1273 0.2627 0.021 Uiso 1 1 calc R
C3 C 1.3300(3) 0.05022(13) 0.33159(17) 0.0208(6) Uani 1 1 d .
H3 H 1.4352 0.0588 0.3285 0.025 Uiso 1 1 calc R
C4 C 1.2861(3) -0.00262(12) 0.37553(17) 0.0214(6) Uani 1 1 d .
H4 H 1.3608 -0.0303 0.4023 0.026 Uiso 1 1 calc R
C5 C 1.1317(3) -0.01512(12) 0.38039(17) 0.0206(6) Uani 1 1 d .
H5 H 1.1011 -0.0514 0.4104 0.025 Uiso 1 1 calc R
C6 C 1.0231(3) 0.02527(12) 0.34153(17) 0.0178(6) Uani 1 1 d .
H6 H 0.9181 0.0171 0.3463 0.021 Uiso 1 1 calc R
C7 C 0.7686(3) 0.09061(12) 0.19779(16) 0.0143(6) Uani 1 1 d .
C8 C 0.7787(3) 0.02858(12) 0.17239(17) 0.0228(6) Uani 1 1 d .
H8 H 0.8721 0.0067 0.1840 0.027 Uiso 1 1 calc R
C9 C 0.6536(3) -0.00178(14) 0.13024(19) 0.0321(8) Uani 1 1 d .
H9 H 0.6606 -0.0446 0.1142 0.039 Uiso 1 1 calc R
C10 C 0.5187(3) 0.03042(16) 0.11169(18) 0.0330(8) Uani 1 1 d .
H10 H 0.4328 0.0097 0.0828 0.040 Uiso 1 1 calc R
C11 C 0.5084(3) 0.09233(15) 0.13494(18) 0.0265(7) Uani 1 1 d .
H11 H 0.4160 0.1144 0.1208 0.032 Uiso 1 1 calc R
C12 C 0.6311(3) 0.12269(13) 0.17863(17) 0.0211(6) Uani 1 1 d .
H12 H 0.6224 0.1652 0.1957 0.025 Uiso 1 1 calc R
C13 C 1.1955(3) 0.27299(11) 0.25491(16) 0.0131(5) Uani 1 1 d .
C14 C 1.2634(3) 0.29963(11) 0.18356(17) 0.0176(6) Uani 1 1 d .
H14 H 1.2027 0.3120 0.1315 0.021 Uiso 1 1 calc R
C15 C 1.4199(3) 0.30790(13) 0.18932(19) 0.0230(7) Uani 1 1 d .
H15 H 1.4668 0.3255 0.1408 0.028 Uiso 1 1 calc R
C16 C 1.5080(3) 0.29054(13) 0.26557(19) 0.0238(7) Uani 1 1 d .
H16 H 1.6152 0.2964 0.2693 0.029 Uiso 1 1 calc R
C17 C 1.4405(3) 0.26466(12) 0.33662(18) 0.0214(6) Uani 1 1 d .
H17 H 1.5014 0.2529 0.3889 0.026 Uiso 1 1 calc R
C18 C 1.2844(3) 0.25598(11) 0.33118(17) 0.0161(6) Uani 1 1 d .
H18 H 1.2381 0.2383 0.3799 0.019 Uiso 1 1 calc R
C19 C 0.9009(3) 0.30765(11) 0.16978(16) 0.0117(5) Uani 1 1 d .
C20 C 0.7981(3) 0.29062(12) 0.09817(16) 0.0162(6) Uani 1 1 d .
H20 H 0.7822 0.2477 0.0839 0.019 Uiso 1 1 calc R
C21 C 0.7198(3) 0.33631(13) 0.04817(17) 0.0213(6) Uani 1 1 d .
H21 H 0.6504 0.3246 -0.0006 0.026 Uiso 1 1 calc R
C22 C 0.7417(3) 0.39889(14) 0.06866(19) 0.0247(7) Uani 1 1 d .
H22 H 0.6881 0.4300 0.0336 0.030 Uiso 1 1 calc R
C23 C 0.8415(3) 0.41627(12) 0.14004(19) 0.0225(6) Uani 1 1 d .
H23 H 0.8549 0.4592 0.1546 0.027 Uiso 1 1 calc R
C24 C 0.9222(3) 0.37107(12) 0.19057(18) 0.0192(6) Uani 1 1 d .
H24 H 0.9917 0.3831 0.2391 0.023 Uiso 1 1 calc R
C25 C 1.0794(3) 0.17388(12) 0.09811(16) 0.0156(6) Uani 1 1 d .
H25A H 1.1893 0.1681 0.1158 0.019 Uiso 1 1 calc R
H25B H 1.0677 0.2119 0.0608 0.019 Uiso 1 1 calc R
C26 C 1.0204(3) 0.11792(12) 0.04434(17) 0.0186(6) Uani 1 1 d .
C27 C 0.8048(3) 0.07838(13) -0.04501(19) 0.0300(7) Uani 1 1 d .
H27A H 0.6935 0.0849 -0.0455 0.036 Uiso 1 1 calc R
H27B H 0.8304 0.0387 -0.0134 0.036 Uiso 1 1 calc R
C28 C 0.8472(3) 0.07349(13) -0.13828(18) 0.0314(8) Uani 1 1 d .
H28A H 0.8122 0.1109 -0.1715 0.047 Uiso 1 1 calc GR
H28B H 0.7991 0.0364 -0.1665 0.047 Uiso 1 1 calc GR
H28C H 0.9581 0.0700 -0.1381 0.047 Uiso 1 1 calc GR

loop_
_atom_site_aniso_label
_atom_site_aniso_U_11
_atom_site_aniso_U_22
_atom_site_aniso_U_33
_atom_site_aniso_U_23
_atom_site_aniso_U_13
_atom_site_aniso_U_12
I1 0.02174(10) 0.01880(10) 0.01349(9) 0.00374(7) 0.00429(7) -0.00268(7)
I2 0.02720(11) 0.01776(10) 0.01850(10) -0.00637(7) 0.00656(8) -0.00296(8)
Ni1 0.01424(17) 0.01218(17) 0.00949(17) 0.00012(13) 0.00213(14) -0.00045(14)
P1 0.0135(3) 0.0108(3) 0.0119(3) 0.0010(3) 0.0013(3) -0.0002(3)
P2 0.0132(3) 0.0113(3) 0.0107(3) 0.0007(3) 0.0012(3) -0.0003(3)
O1 0.0458(14) 0.0188(11) 0.0527(15) -0.0032(10) 0.0007(12) 0.0106(10)
O2 0.0337(12) 0.0162(10) 0.0202(11) -0.0048(8) -0.0064(9) -0.0014(9)
N1 0.0157(11) 0.0107(10) 0.0094(11) 0.0011(9) 0.0031(9) 0.0004(9)
C1 0.0168(14) 0.0119(13) 0.0117(13) -0.0010(10) 0.0018(11) 0.0033(11)
C2 0.0190(14) 0.0152(14) 0.0172(14) -0.0004(11) 0.0011(12) -0.0007(11)
C3 0.0137(14) 0.0291(16) 0.0193(15) 0.0007(13) -0.0008(12) 0.0025(12)
C4 0.0229(15) 0.0234(15) 0.0172(15) 0.0007(12) -0.0020(12) 0.0101(12)
C5 0.0265(16) 0.0166(14) 0.0185(15) 0.0023(12) 0.0010(12) 0.0036(12)
C6 0.0144(14) 0.0172(14) 0.0220(15) 0.0009(12) 0.0022(12) 0.0013(11)
C7 0.0148(14) 0.0171(14) 0.0114(13) 0.0021(11) 0.0026(11) -0.0040(11)
C8 0.0283(16) 0.0186(15) 0.0207(15) -0.0009(12) -0.0027(13) -0.0015(13)
C9 0.046(2) 0.0228(16) 0.0259(17) -0.0031(13) -0.0049(15) -0.0129(15)
C10 0.0288(18) 0.054(2) 0.0163(15) -0.0016(15) 0.0006(13) -0.0248(16)
C11 0.0132(14) 0.048(2) 0.0184(15) 0.0033(14) 0.0005(12) -0.0004(14)
C12 0.0203(15) 0.0269(16) 0.0161(14) 0.0028(12) 0.0027(12) 0.0020(12)
C13 0.0133(13) 0.0124(13) 0.0139(13) -0.0020(11) 0.0021(11) -0.0002(11)
C14 0.0160(14) 0.0210(15) 0.0157(14) 0.0021(11) 0.0010(12) -0.0017(11)
C15 0.0186(15) 0.0294(17) 0.0221(16) 0.0011(13) 0.0083(13) -0.0029(13)
C16 0.0102(14) 0.0289(16) 0.0323(18) -0.0065(14) 0.0019(13) -0.0021(12)
C17 0.0208(15) 0.0205(15) 0.0215(15) -0.0026(12) -0.0060(13) 0.0048(12)
C18 0.0194(14) 0.0143(13) 0.0149(14) 0.0017(11) 0.0028(12) -0.0001(11)
C19 0.0101(13) 0.0129(13) 0.0128(13) 0.0028(10) 0.0057(11) -0.0006(10)
C20 0.0156(14) 0.0191(14) 0.0143(14) 0.0010(11) 0.0040(11) 0.0024(11)
C21 0.0201(15) 0.0305(17) 0.0132(14) -0.0001(12) 0.0001(12) 0.0051(13)
C22 0.0211(15) 0.0289(17) 0.0254(16) 0.0151(13) 0.0090(13) 0.0110(13)
C23 0.0196(15) 0.0134(14) 0.0353(18) 0.0054(13) 0.0067(13) 0.0032(12)
C24 0.0185(15) 0.0155(14) 0.0236(15) -0.0002(12) 0.0018(12) -0.0046(11)
C25 0.0179(14) 0.0182(14) 0.0111(13) -0.0021(11) 0.0033(11) 0.0008(11)
C26 0.0292(17) 0.0140(14) 0.0141(14) 0.0003(11) 0.0099(13) -0.0006(12)
C27 0.0399(18) 0.0222(16) 0.0270(17) -0.0055(14) -0.0025(15) -0.0091(14)
C28 0.054(2) 0.0202(16) 0.0202(16) -0.0021(13) 0.0015(15) -0.0064(15)

loop_
_atom_type_symbol
_atom_type_description
_atom_type_scat_dispersion_real
_atom_type_scat_dispersion_imag
_atom_type_scat_source
C C 0.0033 0.0016 'International Tables Vol C Tables 4.2.6.8 and 6.1.1.4'
H H 0.0000 0.0000 'International Tables Vol C Tables 4.2.6.8 and 6.1.1.4'
I I -0.4742 1.8119 'International Tables Vol C Tables 4.2.6.8 and 6.1.1.4'
N N 0.0061 0.0033 'International Tables Vol C Tables 4.2.6.8 and 6.1.1.4'
Ni Ni 0.3393 1.1124 'International Tables Vol C Tables 4.2.6.8 and 6.1.1.4'
O O 0.0106 0.0060 'International Tables Vol C Tables 4.2.6.8 and 6.1.1.4'
P P 0.1023 0.0942 'International Tables Vol C Tables 4.2.6.8 and 6.1.1.4'

loop_
_geom_angle_atom_site_label_1
_geom_angle_atom_site_label_2
_geom_angle_atom_site_label_3
_geom_angle
I2 Ni1 I1 100.178(18)
P1 Ni1 I1 92.66(3)
P1 Ni1 I2 165.89(2)
P2 Ni1 I1 165.74(2)
P2 Ni1 I2 93.64(2)
P2 Ni1 P1 74.00(3)
Ni1 P1 P2 52.86(2)
N1 P1 Ni1 93.58(7)
N1 P1 P2 40.94(7)
N1 P1 C1 110.76(11)
N1 P1 C7 109.10(11)
C1 P1 Ni1 113.78(8)
C1 P1 P2 119.57(9)
C1 P1 C7 107.70(12)
C7 P1 Ni1 120.92(9)
C7 P1 P2 130.18(9)
Ni1 P2 P1 53.15(2)
N1 P2 Ni1 93.87(7)
N1 P2 P1 40.94(7)
N1 P2 C13 105.28(11)
N1 P2 C19 106.59(11)
C13 P2 Ni1 121.74(9)
C13 P2 P1 120.29(8)
C19 P2 Ni1 119.69(8)
C19 P2 P1 127.08(9)
C19 P2 C13 106.65(11)
C26 O2 C27 117.4(2)
P2 N1 P1 98.12(10)
C25 N1 P1 134.73(16)
C25 N1 P2 125.04(16)
C2 C1 P1 120.59(19)
C6 C1 P1 120.21(18)
C6 C1 C2 118.8(2)
C1 C2 H2 119.9
C3 C2 C1 120.1(2)
C3 C2 H2 119.9
C2 C3 H3 119.7
C4 C3 C2 120.6(2)
C4 C3 H3 119.7
C3 C4 H4 120.1
C3 C4 C5 119.8(2)
C5 C4 H4 120.1
C4 C5 H5 120.0
C6 C5 C4 120.0(2)
C6 C5 H5 120.0
C1 C6 H6 119.7
C5 C6 C1 120.7(2)
C5 C6 H6 119.7
C8 C7 P1 123.6(2)
C8 C7 C12 119.1(2)
C12 C7 P1 117.2(2)
C7 C8 H8 119.7
C9 C8 C7 120.6(3)
C9 C8 H8 119.7
C8 C9 H9 120.1
C10 C9 C8 119.7(3)
C10 C9 H9 120.1
C9 C10 H10 119.9
C11 C10 C9 120.2(3)
C11 C10 H10 119.9
C10 C11 H11 119.7
C10 C11 C12 120.6(3)
C12 C11 H11 119.7
C7 C12 H12 120.1
C11 C12 C7 119.8(3)
C11 C12 H12 120.1
C14 C13 P2 118.99(19)
C18 C13 P2 120.26(19)
C18 C13 C14 120.0(2)
C13 C14 H14 120.2
C15 C14 C13 119.5(2)
C15 C14 H14 120.2
C14 C15 H15 119.9
C16 C15 C14 120.1(3)
C16 C15 H15 119.9
C15 C16 H16 119.8
C15 C16 C17 120.3(2)
C17 C16 H16 119.8
C16 C17 H17 120.1
C18 C17 C16 119.9(2)
C18 C17 H17 120.1
C13 C18 H18 119.9
C17 C18 C13 120.2(2)
C17 C18 H18 119.9
C20 C19 P2 121.03(19)
C20 C19 C24 119.4(2)
C24 C19 P2 119.5(2)
C19 C20 H20 120.1
C21 C20 C19 119.9(2)
C21 C20 H20 120.1
C20 C21 H21 119.7
C20 C21 C22 120.5(3)
C22 C21 H21 119.7
C21 C22 H22 119.9
C23 C22 C21 120.1(3)
C23 C22 H22 119.9
C22 C23 H23 119.9
C22 C23 C24 120.2(3)
C24 C23 H23 119.9
C19 C24 H24 120.1
C23 C24 C19 119.9(3)
C23 C24 H24 120.1
N1 C25 H25A 109.2
N1 C25 H25B 109.2
N1 C25 C26 111.8(2)
H25A C25 H25B 107.9
C26 C25 H25A 109.2
C26 C25 H25B 109.2
O1 C26 O2 126.0(3)
O1 C26 C25 123.2(3)
O2 C26 C25 110.8(2)
O2 C27 H27A 109.3
O2 C27 H27B 109.3
O2 C27 C28 111.5(2)
H27A C27 H27B 108.0
C28 C27 H27A 109.3
C28 C27 H27B 109.3
C27 C28 H28A 109.5
C27 C28 H28B 109.5
C27 C28 H28C 109.5
H28A C28 H28B 109.5
H28A C28 H28C 109.5
H28B C28 H28C 109.5

loop_
_geom_bond_atom_site_label_1
_geom_bond_atom_site_label_2
_geom_bond_distance
I1 Ni1 2.5150(5)
I2 Ni1 2.5094(5)
Ni1 P1 2.1366(8)
Ni1 P2 2.1285(8)
P1 P2 2.5668(10)
P1 N1 1.699(2)
P1 C1 1.799(2)
P1 C7 1.801(3)
P2 N1 1.699(2)
P2 C13 1.807(2)
P2 C19 1.800(2)
O1 C26 1.195(3)
O2 C26 1.333(3)
O2 C27 1.462(3)
N1 C25 1.475(3)
C1 C2 1.402(3)
C1 C6 1.401(3)
C2 H2 0.9500
C2 C3 1.387(3)
C3 H3 0.9500
C3 C4 1.383(3)
C4 H4 0.9500
C4 C5 1.395(3)
C5 H5 0.9500
C5 C6 1.382(3)
C6 H6 0.9500
C7 C8 1.386(3)
C7 C12 1.400(3)
C8 H8 0.9500
C8 C9 1.386(4)
C9 H9 0.9500
C9 C10 1.382(4)
C10 H10 0.9500
C10 C11 1.375(4)
C11 H11 0.9500
C11 C12 1.380(4)
C12 H12 0.9500
C13 C14 1.399(3)
C13 C18 1.385(3)
C14 H14 0.9500
C14 C15 1.385(3)
C15 H15 0.9500
C15 C16 1.383(4)
C16 H16 0.9500
C16 C17 1.386(4)
C17 H17 0.9500
C17 C18 1.383(3)
C18 H18 0.9500
C19 C20 1.398(3)
C19 C24 1.402(3)
C20 H20 0.9500
C20 C21 1.383(3)
C21 H21 0.9500
C21 C22 1.384(4)
C22 H22 0.9500
C22 C23 1.383(4)
C23 H23 0.9500
C23 C24 1.389(3)
C24 H24 0.9500
C25 H25A 0.9900
C25 H25B 0.9900
C25 C26 1.513(3)
C27 H27A 0.9900
C27 H27B 0.9900
C27 C28 1.492(4)
C28 H28A 0.9800
C28 H28B 0.9800
C28 H28C 0.9800

loop_
_geom_torsion_atom_site_label_1
_geom_torsion_atom_site_label_2
_geom_torsion_atom_site_label_3
_geom_torsion_atom_site_label_4
_geom_torsion
Ni1 P1 N1 P2 5.49(9)
Ni1 P1 N1 C25 168.7(2)
Ni1 P1 C1 C2 -81.8(2)
Ni1 P1 C1 C6 90.4(2)
Ni1 P1 C7 C8 -149.68(19)
Ni1 P1 C7 C12 31.7(2)
Ni1 P2 N1 P1 -5.51(9)
Ni1 P2 N1 C25 -171.04(18)
Ni1 P2 C13 C14 179.26(16)
Ni1 P2 C13 C18 9.5(2)
Ni1 P2 C19 C20 -81.9(2)
Ni1 P2 C19 C24 94.6(2)
P1 P2 N1 C25 -165.5(2)
P1 P2 C13 C14 116.35(19)
P1 P2 C13 C18 -53.4(2)
P1 P2 C19 C20 -17.7(2)
P1 P2 C19 C24 158.85(16)
P1 N1 C25 C26 37.3(3)
P1 C1 C2 C3 174.58(19)
P1 C1 C6 C5 -174.9(2)
P1 C7 C8 C9 -179.9(2)
P1 C7 C12 C11 178.6(2)
P2 P1 N1 C25 163.3(3)
P2 P1 C1 C2 -22.4(2)
P2 P1 C1 C6 149.87(18)
P2 P1 C7 C8 144.87(19)
P2 P1 C7 C12 -33.7(2)
P2 N1 C25 C26 -163.07(18)
P2 C13 C14 C15 -168.81(19)
P2 C13 C18 C17 168.98(19)
P2 C19 C20 C21 177.08(18)
P2 C19 C24 C23 -176.58(19)
N1 P1 C1 C2 22.1(2)
N1 P1 C1 C6 -165.67(19)
N1 P1 C7 C8 103.8(2)
N1 P1 C7 C12 -74.8(2)
N1 P2 C13 C14 74.7(2)
N1 P2 C13 C18 -95.0(2)
N1 P2 C19 C20 22.6(2)
N1 P2 C19 C24 -160.87(19)
N1 C25 C26 O1 -105.3(3)
N1 C25 C26 O2 73.3(3)
C1 P1 N1 P2 -111.63(11)
C1 P1 N1 C25 51.6(3)
C1 P1 C7 C8 -16.5(3)
C1 P1 C7 C12 164.91(19)
C1 C2 C3 C4 -0.9(4)
C2 C1 C6 C5 -2.5(4)
C2 C3 C4 C5 -0.2(4)
C3 C4 C5 C6 -0.1(4)
C4 C5 C6 C1 1.5(4)
C6 C1 C2 C3 2.2(4)
C7 P1 N1 P2 129.99(11)
C7 P1 N1 C25 -66.7(2)
C7 P1 C1 C2 141.3(2)
C7 P1 C1 C6 -46.4(2)
C7 C8 C9 C10 1.4(4)
C8 C7 C12 C11 -0.1(4)
C8 C9 C10 C11 0.0(4)
C9 C10 C11 C12 -1.4(4)
C10 C11 C12 C7 1.4(4)
C12 C7 C8 C9 -1.3(4)
C13 P2 N1 P1 118.89(11)
C13 P2 N1 C25 -46.6(2)
C13 P2 C19 C20 134.7(2)
C13 P2 C19 C24 -48.8(2)
C13 C14 C15 C16 -0.7(4)
C14 C13 C18 C17 -0.7(4)
C14 C15 C16 C17 0.1(4)
C15 C16 C17 C18 0.2(4)
C16 C17 C18 C13 0.1(4)
C18 C13 C14 C15 1.0(4)
C19 P2 N1 P1 -128.07(11)
C19 P2 N1 C25 66.4(2)
C19 P2 C13 C14 -38.3(2)
C19 P2 C13 C18 152.0(2)
C19 C20 C21 C22 -0.3(4)
C20 C19 C24 C23 0.0(4)
C20 C21 C22 C23 -0.6(4)
C21 C22 C23 C24 1.1(4)
C22 C23 C24 C19 -0.8(4)
C24 C19 C20 C21 0.6(4)
C26 O2 C27 C28 -88.5(3)
C27 O2 C26 O1 4.7(4)
C27 O2 C26 C25 -173.8(2)
